data_1008946
loop_
_publ_author_name
'El Horr, N'
'Bagieu, M'

_publ_section_title
;
Structure de la forme de haute temperature du polyphosphate de lithium
et de potassium: Li K (P O3)2
;
_journal_coden_ASTM ACSCEE
_journal_name_full 'Acta Crystallographica C (39,1983-)'
_journal_page_first 1157
_journal_page_last 1159
_journal_volume 41
_journal_year 1985
_chemical_formula_structural 'Li K (P O3)2'
_chemical_formula_sum 'K Li O6 P2'
_chemical_name_systematic 'Lithium potassium bis(catena-phosphate(V))'
_space_group_IT_number 15
_symmetry_cell_setting monoclinic
_symmetry_Int_Tables_number 15
_symmetry_space_group_name_Hall '-C 2yc'
_symmetry_space_group_name_H-M 'C 1 2/c 1'
_cell_angle_alpha 90
_cell_angle_beta 90.34(5)
_cell_angle_gamma 90
_cell_formula_units_Z 16
_cell_length_a 13.753(5)
_cell_length_b 13.818(5)
_cell_length_c 11.865(5)
_cell_volume 2254.8
_refine_ls_R_factor_all 0.023
_cod_database_code 1008946

loop_
_symmetry_equiv_pos_as_xyz
x,y,z
-x,y,1/2-z
-x,-y,-z
x,-y,1/2+z
1/2+x,1/2+y,z
1/2-x,1/2+y,1/2-z
1/2-x,1/2-y,-z
1/2+x,1/2-y,1/2+z

loop_
_atom_site_label
_atom_site_type_symbol
_atom_site_symmetry_multiplicity
_atom_site_Wyckoff_symbol
_atom_site_fract_x
_atom_site_fract_y
_atom_site_fract_z
_atom_site_occupancy
_atom_site_attached_hydrogens
_atom_site_calc_flag
K1 K1+ 8 f 0.12760(4) 0.12565(6) 0.46997(5) 1. 0 d
K2 K1+ 8 f 0.15452(4) 0.37588(5) 0.04395(5) 1. 0 d
P1 P5+ 4 e 0.5 0.97937(7) 0.25 1. 0 d
P2 P5+ 8 f 0.42080(4) 0.13089(5) 0.40081(5) 1. 0 d
P3 P5+ 8 f 0.29169(4) 0.23948(5) 0.25151(5) 1. 0 d
P4 P5+ 8 f 0.15071(4) 0.09642(5) 0.16347(5) 1. 0 d
P5 P5+ 4 e 0.5 0.46530(6) 0.25 1. 0 d
O1 O2- 8 f 0.4968(1) 0.0508(1) 0.3575(1) 1. 0 d
O2 O2- 8 f 0.3809(1) 0.1698(1) 0.2818(2) 1. 0 d
O3 O2- 8 f 0.2000(1) 0.1681(1) 0.2540(2) 1. 0 d
O4 O2- 8 f 0.0908(1) 0.0377(1) 0.2577(1) 1. 0 d
O5 O2- 8 f 0.0935(1) 0.4266(1) 0.2587(2) 1. 0 d
O6 O2- 8 f 0.3410(1) 0.0838(1) 0.4643(2) 1. 0 d
O7 O2- 8 f 0.9796(1) 0.2937(1) 0.9583(2) 1. 0 d
O8 O2- 8 f 0.3083(1) 0.2727(1) 0.1335(2) 1. 0 d
O9 O2- 8 f 0.2754(1) 0.3092(1) 0.3440(2) 1. 0 d
O10 O2- 8 f 0.2247(1) 0.0335(1) 0.1112(2) 1. 0 d
O11 O2- 8 f 0.0843(2) 0.1514(2) 0.0888(2) 1. 0 d
O12 O2- 8 f 0.4988(1) 0.4137(2) 0.3591(2) 1. 0 d
Li1 Li1+ 8 f 0.1918(3) 0.4199(4) 0.3718(4) 1. 0 d
Li2 Li1+ 8 f 0.4309(3) 0.3138(3) 0.0678(4) 1. 0 d

loop_
_atom_type_symbol
_atom_type_oxidation_number
K1+ 1.000
P5+ 5.000
O2- -2.000
Li1+ 1.000
